data_1516410
loop_
_publ_author_name
'Offenbacher, Adam'
'White, Kimberly N.'
'Sen, Indranil'
'Oliver, Allen G.'
'Konopelski, Joseph P.'
'Barry, Bridgette A.'
'Einarsd\'ottir, Ol\"of'

_publ_section_title
;
 A spectroscopic investigation of a tridentate Cu-complex mimicking the
 tyrosine-histidine cross-link of cytochrome C oxidase.
;
_journal_issue 20
_journal_name_full 'The journal of physical chemistry. B'
_journal_page_first 7407
_journal_page_last 7417
_journal_paper_doi 10.1021/jp9010795
_journal_volume 113
_journal_year 2009
_chemical_absolute_configuration ad
_chemical_formula_moiety 'C20 H24 Cl Cu N4 O2, Cl O4'
_chemical_formula_sum 'C20 H24 Cl2 Cu N4 O6'
_chemical_formula_weight 550.87
_chemical_name_systematic
; 
 ? 
;
_space_group_IT_number 19
_symmetry_cell_setting orthorhombic
_symmetry_space_group_name_Hall 'P 2ac 2ab'
_symmetry_space_group_name_H-M 'P 21 21 21'
_atom_sites_solution_hydrogens geom
_atom_sites_solution_primary direct
_atom_sites_solution_secondary difmap
_audit_creation_method SHELXL-97
_cell_angle_alpha 90.00
_cell_angle_beta 90.00
_cell_angle_gamma 90.00
_cell_formula_units_Z 4
_cell_length_a 6.6825(8)
_cell_length_b 16.2052(19)
_cell_length_c 20.210(2)
_cell_measurement_reflns_used 3081
_cell_measurement_temperature 153(2)
_cell_measurement_theta_max 22.82
_cell_measurement_theta_min 3.21
_cell_volume 2188.6(4)
_computing_cell_refinement 'Bruker SAINT v7.34'
_computing_data_collection 'Bruker APEX-II v2.1'
_computing_data_reduction 'Bruker SAINT v7.34'
_computing_molecular_graphics SHELXTL-XP
_computing_publication_material SHELXTL-XCIF
_computing_structure_refinement 'SHELXL-97 (Sheldrick, 1997)'
_computing_structure_solution 'SHELXS-97 (Sheldrick, 1990)'
_diffrn_ambient_temperature 153(2)
_diffrn_detector_area_resol_mean 83.33
_diffrn_measured_fraction_theta_full 1.000
_diffrn_measured_fraction_theta_max 1.000
_diffrn_measurement_device_type 'Bruker APEX-II'
_diffrn_measurement_method \w/2\q-scans
_diffrn_radiation_monochromator graphite
_diffrn_radiation_source 'fine-focus sealed tube'
_diffrn_radiation_type MoK\a
_diffrn_radiation_wavelength 0.71073
_diffrn_reflns_av_R_equivalents 0.0641
_diffrn_reflns_av_sigmaI/netI 0.0593
_diffrn_reflns_limit_h_max 8
_diffrn_reflns_limit_h_min -8
_diffrn_reflns_limit_k_max 20
_diffrn_reflns_limit_k_min -18
_diffrn_reflns_limit_l_max 25
_diffrn_reflns_limit_l_min -25
_diffrn_reflns_number 19824
_diffrn_reflns_theta_full 26.37
_diffrn_reflns_theta_max 26.37
_diffrn_reflns_theta_min 2.02
_exptl_absorpt_coefficient_mu 1.289
_exptl_absorpt_correction_T_max 0.9623
_exptl_absorpt_correction_T_min 0.8301
_exptl_absorpt_correction_type empirical
_exptl_absorpt_process_details 'Sheldrick, 2007'
_exptl_crystal_colour blue
_exptl_crystal_density_diffrn 1.672
_exptl_crystal_density_method 'not measured'
_exptl_crystal_description rod
_exptl_crystal_F_000 1132
_exptl_crystal_size_max 0.15
_exptl_crystal_size_mid 0.06
_exptl_crystal_size_min 0.03
_refine_diff_density_max 0.686
_refine_diff_density_min -0.592
_refine_diff_density_rms 0.077
_refine_ls_abs_structure_details 'Flack H D (1983), Acta Cryst. A39, 876-881'
_refine_ls_abs_structure_Flack 0.004(17)
_refine_ls_extinction_method none
_refine_ls_goodness_of_fit_ref 1.029
_refine_ls_hydrogen_treatment constr
_refine_ls_matrix_type full
_refine_ls_number_parameters 300
_refine_ls_number_reflns 4480
_refine_ls_number_restraints 0
_refine_ls_restrained_S_all 1.029
_refine_ls_R_factor_all 0.0612
_refine_ls_R_factor_gt 0.0409
_refine_ls_shift/su_max 0.007
_refine_ls_shift/su_mean 0.001
_refine_ls_structure_factor_coef Fsqd
_refine_ls_weighting_details 'calc w=1/[\s^2^(Fo^2^)+(0.0373P)^2^+0.3811P] where P=(Fo^2^+2Fc^2^)/3'
_refine_ls_weighting_scheme calc
_refine_ls_wR_factor_gt 0.0792
_refine_ls_wR_factor_ref 0.0872
_reflns_number_gt 3608
_reflns_number_total 4480
_reflns_threshold_expression >2sigma(I)
_cod_data_source_file jp9010795_si_002.cif
_cod_data_source_block xsc07084
_cod_original_cell_volume 2188.5(4)
_cod_database_code 1516410

loop_
_symmetry_equiv_pos_as_xyz
'x, y, z'
'-x+1/2, -y, z+1/2'
'-x, y+1/2, -z+1/2'
'x+1/2, -y+1/2, -z'

loop_
_atom_site_label
_atom_site_type_symbol
_atom_site_fract_x
_atom_site_fract_y
_atom_site_fract_z
_atom_site_U_iso_or_equiv
_atom_site_adp_type
_atom_site_occupancy
_atom_site_symmetry_multiplicity
_atom_site_calc_flag
_atom_site_refinement_flags
Cu1 Cu 0.41744(6) 0.74926(3) 0.44678(2) 0.01697(11) Uani 1 1 d .
Cl1 Cl 0.33038(12) 0.75854(7) 0.55551(5) 0.0209(2) Uani 1 1 d .
O1 O 0.5310(4) 0.52404(17) 0.62529(13) 0.0265(7) Uani 1 1 d .
H1 H 0.5378 0.5239 0.6668 0.032 Uiso 1 1 calc R
O2 O 0.6789(4) 0.7492(2) 0.21676(12) 0.0267(6) Uani 1 1 d .
N1 N 0.4385(6) 0.5037(2) 0.49102(15) 0.0189(8) Uani 1 1 d .
N2 N 0.4016(5) 0.62866(19) 0.45022(15) 0.0170(7) Uani 1 1 d .
N3 N 0.4266(4) 0.7537(2) 0.34349(13) 0.0167(6) Uani 1 1 d .
N4 N 0.4329(5) 0.87186(19) 0.43821(15) 0.0185(7) Uani 1 1 d .
C1 C 0.4856(6) 0.4474(3) 0.6036(2) 0.0229(9) Uani 1 1 d .
C2 C 0.4803(6) 0.3789(3) 0.6459(2) 0.0279(10) Uani 1 1 d .
H2A H 0.5131 0.3856 0.6914 0.033 Uiso 1 1 calc R
C3 C 0.4283(7) 0.3024(3) 0.6224(2) 0.0314(10) Uani 1 1 d .
H3A H 0.4259 0.2567 0.6519 0.038 Uiso 1 1 calc R
C4 C 0.3800(7) 0.2908(3) 0.5572(2) 0.0357(11) Uani 1 1 d .
H4A H 0.3424 0.2378 0.5415 0.043 Uiso 1 1 calc R
C5 C 0.3871(7) 0.3583(3) 0.5144(2) 0.0299(11) Uani 1 1 d .
H5A H 0.3561 0.3507 0.4689 0.036 Uiso 1 1 calc R
C6 C 0.4383(6) 0.4358(2) 0.53705(18) 0.0203(9) Uani 1 1 d .
C7 C 0.4051(7) 0.5837(2) 0.50454(18) 0.0177(9) Uani 1 1 d .
H7A H 0.3863 0.6052 0.5478 0.021 Uiso 1 1 calc R
C8 C 0.4557(6) 0.4973(3) 0.42282(19) 0.0231(10) Uani 1 1 d .
H8A H 0.4793 0.4482 0.3983 0.028 Uiso 1 1 calc R
C9 C 0.4327(6) 0.5737(2) 0.39782(18) 0.0198(8) Uani 1 1 d .
C10 C 0.4269(7) 0.5997(2) 0.32772(18) 0.0220(9) Uani 1 1 d .
H10A H 0.2850 0.6036 0.3140 0.026 Uiso 1 1 calc R
H10B H 0.4897 0.5557 0.3008 0.026 Uiso 1 1 calc R
C11 C 0.5293(6) 0.6812(2) 0.31110(18) 0.0183(9) Uani 1 1 d .
H11A H 0.6688 0.6786 0.3289 0.022 Uiso 1 1 calc R
C12 C 0.5440(6) 0.6870(3) 0.23589(19) 0.0255(9) Uani 1 1 d .
H12A H 0.5891 0.6334 0.2178 0.031 Uiso 1 1 calc R
H12B H 0.4101 0.6992 0.2173 0.031 Uiso 1 1 calc R
C13 C 0.6332(7) 0.7821(3) 0.1532(2) 0.0337(11) Uani 1 1 d .
H13A H 0.7271 0.8267 0.1428 0.051 Uiso 1 1 calc R
H13B H 0.4963 0.8038 0.1532 0.051 Uiso 1 1 calc R
H13C H 0.6448 0.7385 0.1198 0.051 Uiso 1 1 calc R
C14 C 0.5349(6) 0.8318(2) 0.32769(19) 0.0179(9) Uani 1 1 d .
H14A H 0.4937 0.8514 0.2833 0.022 Uiso 1 1 calc R
H14B H 0.6806 0.8209 0.3265 0.022 Uiso 1 1 calc R
C15 C 0.4920(5) 0.8974(2) 0.37780(18) 0.0173(9) Uani 1 1 d .
C16 C 0.5243(5) 0.9795(2) 0.36400(19) 0.0216(9) Uani 1 1 d .
H16A H 0.5651 0.9962 0.3210 0.026 Uiso 1 1 calc R
C17 C 0.4966(6) 1.0379(3) 0.4136(2) 0.0212(9) Uani 1 1 d .
H17A H 0.5195 1.0948 0.4052 0.025 Uiso 1 1 calc R
C18 C 0.4356(7) 1.0117(2) 0.4749(2) 0.0243(10) Uani 1 1 d .
H18A H 0.4150 1.0505 0.5095 0.029 Uiso 1 1 calc R
C19 C 0.4044(7) 0.9289(2) 0.48605(19) 0.0209(9) Uani 1 1 d .
H19A H 0.3616 0.9114 0.5286 0.025 Uiso 1 1 calc R
C20 C 0.2116(5) 0.7627(3) 0.32338(19) 0.0248(10) Uani 1 1 d .
H20A H 0.2036 0.7711 0.2754 0.037 Uiso 1 1 calc R
H20B H 0.1527 0.8102 0.3462 0.037 Uiso 1 1 calc R
H20C H 0.1380 0.7126 0.3354 0.037 Uiso 1 1 calc R
Cl2 Cl 0.56852(16) 0.53410(7) 0.80613(5) 0.0277(2) Uani 1 1 d .
O3 O 0.5734(5) 0.45390(18) 0.83462(17) 0.0464(9) Uani 1 1 d .
O4 O 0.6097(8) 0.5939(2) 0.8538(2) 0.0848(16) Uani 1 1 d .
O5 O 0.3813(6) 0.5506(2) 0.77542(19) 0.0602(11) Uani 1 1 d .
O6 O 0.7128(6) 0.5349(3) 0.7537(2) 0.0839(16) Uani 1 1 d .

loop_
_atom_site_aniso_label
_atom_site_aniso_U_11
_atom_site_aniso_U_22
_atom_site_aniso_U_33
_atom_site_aniso_U_23
_atom_site_aniso_U_13
_atom_site_aniso_U_12
Cu1 0.0224(2) 0.0156(2) 0.0129(2) 0.0009(2) 0.00139(19) 0.0001(3)
Cl1 0.0271(4) 0.0201(6) 0.0155(4) -0.0003(5) 0.0030(4) -0.0004(4)
O1 0.0371(17) 0.0239(17) 0.0184(14) 0.0014(12) -0.0038(12) -0.0059(14)
O2 0.0357(14) 0.0270(17) 0.0175(14) 0.0056(16) 0.0031(10) -0.0053(18)
N1 0.022(2) 0.0184(19) 0.0166(17) -0.0002(13) 0.0053(15) -0.0007(16)
N2 0.0208(17) 0.0182(17) 0.0119(15) -0.0026(14) 0.0036(16) -0.0016(14)
N3 0.0191(13) 0.0164(16) 0.0147(14) 0.0010(15) 0.0016(12) 0.000(2)
N4 0.0198(17) 0.0190(18) 0.0167(17) 0.0009(13) 0.0007(16) 0.0000(15)
C1 0.018(2) 0.024(3) 0.026(2) 0.0080(18) 0.0024(17) 0.0006(17)
C2 0.029(2) 0.029(3) 0.025(2) 0.0090(19) -0.0049(18) 0.004(2)
C3 0.037(2) 0.021(2) 0.036(2) 0.0145(19) 0.009(2) 0.001(2)
C4 0.053(3) 0.016(2) 0.038(3) 0.001(2) 0.017(3) 0.001(2)
C5 0.045(3) 0.020(2) 0.024(2) -0.0030(18) 0.005(2) -0.001(2)
C6 0.022(2) 0.016(2) 0.022(2) 0.0036(16) 0.0079(17) 0.0017(17)
C7 0.018(2) 0.018(2) 0.017(2) -0.0009(16) 0.0029(17) 0.003(2)
C8 0.035(2) 0.015(2) 0.019(2) -0.0016(17) 0.0021(18) -0.0023(19)
C9 0.0192(19) 0.022(2) 0.0182(19) -0.0024(16) 0.0002(18) -0.0041(18)
C10 0.030(2) 0.017(2) 0.019(2) -0.0012(16) 0.0011(19) -0.0020(19)
C11 0.024(2) 0.017(2) 0.0130(19) 0.0015(17) -0.0035(16) 0.0032(17)
C12 0.031(2) 0.026(2) 0.019(2) -0.0041(18) 0.0024(17) -0.003(2)
C13 0.045(3) 0.031(3) 0.026(2) 0.0129(19) 0.003(2) -0.001(2)
C14 0.024(2) 0.014(2) 0.0164(19) 0.0011(15) 0.0013(16) -0.0009(17)
C15 0.0159(19) 0.019(2) 0.017(2) 0.0010(17) 0.0003(15) 0.0034(16)
C16 0.022(2) 0.021(2) 0.022(2) 0.0066(17) -0.0015(16) 0.0031(17)
C17 0.022(2) 0.014(2) 0.027(2) 0.0048(18) -0.0039(17) 0.0012(18)
C18 0.024(2) 0.017(2) 0.031(2) -0.0063(18) -0.006(2) 0.004(2)
C19 0.025(2) 0.021(2) 0.017(2) -0.0018(16) 0.001(2) 0.001(2)
C20 0.0196(19) 0.031(3) 0.024(2) 0.000(2) -0.0028(15) -0.002(2)
Cl2 0.0324(6) 0.0249(6) 0.0257(5) 0.0028(4) 0.0034(5) 0.0011(5)
O3 0.0453(19) 0.029(2) 0.064(2) 0.0211(16) -0.0076(19) -0.0019(17)
O4 0.140(4) 0.038(2) 0.077(3) -0.025(2) -0.065(3) 0.024(3)
O5 0.061(2) 0.046(2) 0.073(3) 0.009(2) -0.037(2) 0.002(2)
O6 0.067(3) 0.093(4) 0.092(4) 0.054(3) 0.051(3) 0.027(3)

loop_
_atom_type_symbol
_atom_type_description
_atom_type_scat_dispersion_real
_atom_type_scat_dispersion_imag
_atom_type_scat_source
C C 0.0033 0.0016 'International Tables Vol C Tables 4.2.6.8 and 6.1.1.4'
H H 0.0000 0.0000 'International Tables Vol C Tables 4.2.6.8 and 6.1.1.4'
N N 0.0061 0.0033 'International Tables Vol C Tables 4.2.6.8 and 6.1.1.4'
O O 0.0106 0.0060 'International Tables Vol C Tables 4.2.6.8 and 6.1.1.4'
Cu Cu 0.3201 1.2651 'International Tables Vol C Tables 4.2.6.8 and 6.1.1.4'
Cl Cl 0.1484 0.1585 'International Tables Vol C Tables 4.2.6.8 and 6.1.1.4'

loop_
_geom_angle_atom_site_label_1
_geom_angle_atom_site_label_2
_geom_angle_atom_site_label_3
_geom_angle
_geom_angle_site_symmetry_3
N2 Cu1 N4 177.05(12) .
N2 Cu1 N3 94.10(13) .
N4 Cu1 N3 82.96(13) .
N2 Cu1 Cl1 91.03(9) .
N4 Cu1 Cl1 91.79(9) .
N3 Cu1 Cl1 165.65(9) .
N2 Cu1 Cl1 90.51(10) 4_566
N4 Cu1 Cl1 89.58(10) 4_566
N3 Cu1 Cl1 87.46(8) 4_566
Cl1 Cu1 Cl1 105.92(3) 4_566
Cu1 Cl1 Cu1 103.64(4) 4_466
C1 O1 H1 109.5 .
C12 O2 C13 112.3(3) .
C7 N1 C8 106.7(3) .
C7 N1 C6 127.2(3) .
C8 N1 C6 125.8(3) .
C7 N2 C9 106.0(3) .
C7 N2 Cu1 125.5(3) .
C9 N2 Cu1 126.9(3) .
C14 N3 C20 109.0(3) .
C14 N3 C11 110.3(3) .
C20 N3 C11 113.2(3) .
C14 N3 Cu1 104.9(2) .
C20 N3 Cu1 104.2(2) .
C11 N3 Cu1 114.8(2) .
C15 N4 C19 118.6(3) .
C15 N4 Cu1 113.5(2) .
C19 N4 Cu1 127.7(3) .
O1 C1 C6 119.2(3) .
O1 C1 C2 122.3(4) .
C6 C1 C2 118.4(4) .
C3 C2 C1 120.7(4) .
C3 C2 H2A 119.6 .
C1 C2 H2A 119.6 .
C4 C3 C2 121.1(4) .
C4 C3 H3A 119.5 .
C2 C3 H3A 119.5 .
C3 C4 C5 118.8(4) .
C3 C4 H4A 120.6 .
C5 C4 H4A 120.6 .
C6 C5 C4 121.0(4) .
C6 C5 H5A 119.5 .
C4 C5 H5A 119.5 .
C5 C6 C1 119.9(4) .
C5 C6 N1 118.7(3) .
C1 C6 N1 121.3(3) .
N2 C7 N1 111.5(3) .
N2 C7 H7A 124.2 .
N1 C7 H7A 124.2 .
C9 C8 N1 107.1(3) .
C9 C8 H8A 126.4 .
N1 C8 H8A 126.4 .
C8 C9 N2 108.6(3) .
C8 C9 C10 128.6(3) .
N2 C9 C10 122.7(3) .
C9 C10 C11 116.4(3) .
C9 C10 H10A 108.2 .
C11 C10 H10A 108.2 .
C9 C10 H10B 108.2 .
C11 C10 H10B 108.2 .
H10A C10 H10B 107.3 .
N3 C11 C10 112.0(3) .
N3 C11 C12 114.4(3) .
C10 C11 C12 107.5(3) .
N3 C11 H11A 107.5 .
C10 C11 H11A 107.5 .
C12 C11 H11A 107.5 .
O2 C12 C11 111.1(3) .
O2 C12 H12A 109.4 .
C11 C12 H12A 109.4 .
O2 C12 H12B 109.4 .
C11 C12 H12B 109.4 .
H12A C12 H12B 108.0 .
O2 C13 H13A 109.5 .
O2 C13 H13B 109.5 .
H13A C13 H13B 109.5 .
O2 C13 H13C 109.5 .
H13A C13 H13C 109.5 .
H13B C13 H13C 109.5 .
N3 C14 C15 111.4(3) .
N3 C14 H14A 109.3 .
C15 C14 H14A 109.3 .
N3 C14 H14B 109.3 .
C15 C14 H14B 109.3 .
H14A C14 H14B 108.0 .
N4 C15 C16 121.7(4) .
N4 C15 C14 116.8(3) .
C16 C15 C14 121.3(3) .
C15 C16 C17 119.4(4) .
C15 C16 H16A 120.3 .
C17 C16 H16A 120.3 .
C18 C17 C16 118.7(4) .
C18 C17 H17A 120.6 .
C16 C17 H17A 120.6 .
C17 C18 C19 119.6(4) .
C17 C18 H18A 120.2 .
C19 C18 H18A 120.2 .
N4 C19 C18 121.9(4) .
N4 C19 H19A 119.0 .
C18 C19 H19A 119.0 .
N3 C20 H20A 109.5 .
N3 C20 H20B 109.5 .
H20A C20 H20B 109.5 .
N3 C20 H20C 109.5 .
H20A C20 H20C 109.5 .
H20B C20 H20C 109.5 .
O4 Cl2 O3 110.6(2) .
O4 Cl2 O5 110.1(3) .
O3 Cl2 O5 111.6(2) .
O4 Cl2 O6 111.8(3) .
O3 Cl2 O6 107.0(2) .
O5 Cl2 O6 105.5(3) .

loop_
_geom_bond_atom_site_label_1
_geom_bond_atom_site_label_2
_geom_bond_distance
_geom_bond_site_symmetry_2
Cu1 N2 1.958(3) .
Cu1 N4 1.997(3) .
Cu1 N3 2.090(3) .
Cu1 Cl1 2.2780(10) .
Cu1 Cl1 2.7627(10) 4_566
Cl1 Cu1 2.7627(10) 4_466
O1 C1 1.351(5) .
O1 H1 0.8400 .
O2 C12 1.406(5) .
O2 C13 1.424(5) .
N1 C7 1.344(5) .
N1 C8 1.387(5) .
N1 C6 1.440(5) .
N2 C7 1.318(5) .
N2 C9 1.399(5) .
N3 C14 1.492(5) .
N3 C20 1.500(4) .
N3 C11 1.510(5) .
N4 C15 1.348(5) .
N4 C19 1.351(5) .
C1 C6 1.394(5) .
C1 C2 1.402(6) .
C2 C3 1.373(6) .
C2 H2A 0.9500 .
C3 C4 1.369(6) .
C3 H3A 0.9500 .
C4 C5 1.395(6) .
C4 H4A 0.9500 .
C5 C6 1.381(6) .
C5 H5A 0.9500 .
C7 H7A 0.9500 .
C8 C9 1.347(5) .
C8 H8A 0.9500 .
C9 C10 1.478(5) .
C10 C11 1.526(5) .
C10 H10A 0.9900 .
C10 H10B 0.9900 .
C11 C12 1.526(5) .
C11 H11A 1.0000 .
C12 H12A 0.9900 .
C12 H12B 0.9900 .
C13 H13A 0.9800 .
C13 H13B 0.9800 .
C13 H13C 0.9800 .
C14 C15 1.496(5) .
C14 H14A 0.9900 .
C14 H14B 0.9900 .
C15 C16 1.377(5) .
C16 C17 1.391(5) .
C16 H16A 0.9500 .
C17 C18 1.372(5) .
C17 H17A 0.9500 .
C18 C19 1.376(6) .
C18 H18A 0.9500 .
C19 H19A 0.9500 .
C20 H20A 0.9800 .
C20 H20B 0.9800 .
C20 H20C 0.9800 .
Cl2 O4 1.394(4) .
Cl2 O3 1.422(3) .
Cl2 O5 1.422(4) .
Cl2 O6 1.432(4) .

loop_
_geom_hbond_atom_site_label_D
_geom_hbond_atom_site_label_H
_geom_hbond_atom_site_label_A
_geom_hbond_distance_DH
_geom_hbond_distance_HA
_geom_hbond_distance_DA
_geom_hbond_angle_DHA
O1 H1 O6 0.84 2.12 2.871(6) 149.1

loop_
_geom_torsion_atom_site_label_1
_geom_torsion_atom_site_label_2
_geom_torsion_atom_site_label_3
_geom_torsion_atom_site_label_4
_geom_torsion
_geom_torsion_site_symmetry_1
_geom_torsion_site_symmetry_4
N2 Cu1 Cl1 Cu1 -83.90(10) . 4_466
N4 Cu1 Cl1 Cu1 95.21(10) . 4_466
N3 Cu1 Cl1 Cu1 27.1(4) . 4_466
Cl1 Cu1 Cl1 Cu1 -174.72(5) 4_566 4_466
N4 Cu1 N2 C7 179(83) . .
N3 Cu1 N2 C7 175.1(4) . .
Cl1 Cu1 N2 C7 -18.3(4) . .
Cl1 Cu1 N2 C7 87.6(4) 4_566 .
N4 Cu1 N2 C9 16(3) . .
N3 Cu1 N2 C9 11.6(3) . .
Cl1 Cu1 N2 C9 178.2(3) . .
Cl1 Cu1 N2 C9 -75.8(3) 4_566 .
N2 Cu1 N3 C14 -153.3(2) . .
N4 Cu1 N3 C14 26.9(2) . .
Cl1 Cu1 N3 C14 96.0(4) . .
Cl1 Cu1 N3 C14 -63.0(2) 4_566 .
N2 Cu1 N3 C20 92.2(3) . .
N4 Cu1 N3 C20 -87.6(3) . .
Cl1 Cu1 N3 C20 -18.5(6) . .
Cl1 Cu1 N3 C20 -177.5(3) 4_566 .
N2 Cu1 N3 C11 -32.2(3) . .
N4 Cu1 N3 C11 148.0(3) . .
Cl1 Cu1 N3 C11 -142.8(3) . .
Cl1 Cu1 N3 C11 58.2(2) 4_566 .
N2 Cu1 N4 C15 -20(3) . .
N3 Cu1 N4 C15 -16.0(3) . .
Cl1 Cu1 N4 C15 177.4(3) . .
Cl1 Cu1 N4 C15 71.5(3) 4_566 .
N2 Cu1 N4 C19 165(2) . .
N3 Cu1 N4 C19 168.7(4) . .
Cl1 Cu1 N4 C19 2.1(4) . .
Cl1 Cu1 N4 C19 -103.8(4) 4_566 .
O1 C1 C2 C3 178.2(4) . .
C6 C1 C2 C3 -0.5(6) . .
C1 C2 C3 C4 -0.1(7) . .
C2 C3 C4 C5 0.9(7) . .
C3 C4 C5 C6 -1.1(7) . .
C4 C5 C6 C1 0.5(7) . .
C4 C5 C6 N1 -178.5(4) . .
O1 C1 C6 C5 -178.5(4) . .
C2 C1 C6 C5 0.2(6) . .
O1 C1 C6 N1 0.5(6) . .
C2 C1 C6 N1 179.2(4) . .
C7 N1 C6 C5 151.5(4) . .
C8 N1 C6 C5 -22.3(7) . .
C7 N1 C6 C1 -27.5(7) . .
C8 N1 C6 C1 158.7(4) . .
C9 N2 C7 N1 0.7(5) . .
Cu1 N2 C7 N1 -165.6(3) . .
C8 N1 C7 N2 -0.6(5) . .
C6 N1 C7 N2 -175.3(4) . .
C7 N1 C8 C9 0.2(5) . .
C6 N1 C8 C9 175.1(4) . .
N1 C8 C9 N2 0.2(5) . .
N1 C8 C9 C10 -176.2(4) . .
C7 N2 C9 C8 -0.5(5) . .
Cu1 N2 C9 C8 165.5(3) . .
C7 N2 C9 C10 176.2(4) . .
Cu1 N2 C9 C10 -17.8(5) . .
C8 C9 C10 C11 -141.9(4) . .
N2 C9 C10 C11 42.1(6) . .
C14 N3 C11 C10 178.3(3) . .
C20 N3 C11 C10 -59.4(4) . .
Cu1 N3 C11 C10 60.1(3) . .
C14 N3 C11 C12 -59.0(4) . .
C20 N3 C11 C12 63.3(4) . .
Cu1 N3 C11 C12 -177.2(3) . .
C9 C10 C11 N3 -65.1(5) . .
C9 C10 C11 C12 168.4(4) . .
C13 O2 C12 C11 -153.3(3) . .
N3 C11 C12 O2 69.7(4) . .
C10 C11 C12 O2 -165.2(3) . .
C20 N3 C14 C15 77.7(4) . .
C11 N3 C14 C15 -157.5(3) . .
Cu1 N3 C14 C15 -33.4(3) . .
C19 N4 C15 C16 0.2(6) . .
Cu1 N4 C15 C16 -175.5(3) . .
C19 N4 C15 C14 176.0(4) . .
Cu1 N4 C15 C14 0.3(4) . .
N3 C14 C15 N4 23.7(5) . .
N3 C14 C15 C16 -160.4(3) . .
N4 C15 C16 C17 0.4(6) . .
C14 C15 C16 C17 -175.2(3) . .
C15 C16 C17 C18 -0.7(6) . .
C16 C17 C18 C19 0.3(6) . .
C15 N4 C19 C18 -0.5(6) . .
Cu1 N4 C19 C18 174.5(3) . .
C17 C18 C19 N4 0.3(7) . .
